data_4502171
loop_
_publ_author_name
'Landenberger, Kira B.'
'Matzger, Adam J.'

_publ_section_title
;
 Cocrystal Engineering of a Prototype Energetic Material: Supramolecular
 Chemistry of 2,4,6-Trinitrotoluene
;
_journal_issue 12
_journal_name_full 'Crystal Growth &amp; Design'
_journal_page_first 5341
_journal_paper_doi 10.1021/cg101300n
_journal_volume 10
_journal_year 2010
_chemical_formula_moiety 'C7 H5 N3 O6, 2(C7 H7 N1 O2)'
_chemical_formula_sum 'C21 H19 N5 O10'
_chemical_formula_weight 501.41
_chemical_melting_point 412.5
_chemical_name_common 'TNT : anthranilic acid'
_chemical_name_systematic
; 
 2,4,6-trinitrotoluene : anthranilic acid
;
_space_group_IT_number 2
_symmetry_cell_setting triclinic
_symmetry_Int_Tables_number 2
_symmetry_space_group_name_Hall '-P 1'
_symmetry_space_group_name_H-M 'P -1'
_atom_sites_solution_hydrogens geom
_atom_sites_solution_primary direct
_atom_sites_solution_secondary difmap
_audit_creation_method SHELXL-97
_cell_angle_alpha 89.339(6)
_cell_angle_beta 85.674(6)
_cell_angle_gamma 81.667(6)
_cell_formula_units_Z 4
_cell_length_a 10.3188(3)
_cell_length_b 13.8350(3)
_cell_length_c 15.3114(11)
_cell_measurement_reflns_used 11438
_cell_measurement_temperature 95(2)
_cell_measurement_theta_max 66.60
_cell_measurement_theta_min 6.61
_cell_volume 2156.63(18)
_computing_cell_refinement PROCESS-AUTO
_computing_data_collection PROCESS-AUTO
_computing_data_reduction PROCESS
_computing_molecular_graphics 'CrystalStructure 4.0 (Rigaku, 2009)'
_computing_publication_material 'CrystalStructure 4.0 (Rigaku, 2009)'
_computing_structure_refinement 'SHELXL-97 (Sheldrick, 1997)'
_computing_structure_solution 'SIR92 (Altomare, et al., 1994)'
_diffrn_ambient_temperature 95(2)
_diffrn_detector_area_resol_mean 10.00
_diffrn_measured_fraction_theta_full 0.977
_diffrn_measured_fraction_theta_max 0.977
_diffrn_measurement_device_type 'Rigaku R-AXIS RAPID imaging plate'
_diffrn_measurement_method \w
_diffrn_radiation_monochromator graphite
_diffrn_radiation_source 'fine-focus sealed tube'
_diffrn_radiation_type CuK\a
_diffrn_radiation_wavelength 1.54187
_diffrn_reflns_av_R_equivalents 0.0759
_diffrn_reflns_av_sigmaI/netI 0.1157
_diffrn_reflns_limit_h_max 12
_diffrn_reflns_limit_h_min -11
_diffrn_reflns_limit_k_max 16
_diffrn_reflns_limit_k_min -16
_diffrn_reflns_limit_l_max 18
_diffrn_reflns_limit_l_min -18
_diffrn_reflns_number 25332
_diffrn_reflns_theta_full 66.60
_diffrn_reflns_theta_max 66.60
_diffrn_reflns_theta_min 6.61
_diffrn_standards_number 0
_exptl_absorpt_coefficient_mu 1.077
_exptl_absorpt_correction_T_max 0.9684
_exptl_absorpt_correction_T_min 0.8055
_exptl_absorpt_correction_type multi-scan
_exptl_absorpt_process_details
;
    Higashi, T. (1995). Program for Absorption Correction.
    Rigaku Corporation, Tokyo, Japan.
;
_exptl_crystal_colour orange
_exptl_crystal_density_diffrn 1.544
_exptl_crystal_density_method 'not measured'
_exptl_crystal_description prism
_exptl_crystal_F_000 1040
_exptl_crystal_size_max 0.21
_exptl_crystal_size_mid 0.10
_exptl_crystal_size_min 0.03
_refine_diff_density_max 0.448
_refine_diff_density_min -0.447
_refine_diff_density_rms 0.087
_refine_ls_extinction_method none
_refine_ls_goodness_of_fit_ref 1.042
_refine_ls_hydrogen_treatment riding
_refine_ls_matrix_type full
_refine_ls_number_parameters 697
_refine_ls_number_reflns 7458
_refine_ls_number_restraints 0
_refine_ls_restrained_S_all 1.042
_refine_ls_R_factor_all 0.1408
_refine_ls_R_factor_gt 0.0944
_refine_ls_shift/su_max 0.001
_refine_ls_shift/su_mean 0.000
_refine_ls_structure_factor_coef Fsqd
_refine_ls_weighting_details 'calc w=1/[\s^2^(Fo^2^)+(0.1460P)^2^+0.0000P] where P=(Fo^2^+2Fc^2^)/3'
_refine_ls_weighting_scheme calc
_refine_ls_wR_factor_gt 0.2526
_refine_ls_wR_factor_ref 0.2993
_reflns_number_gt 3519
_reflns_number_total 7458
_reflns_threshold_expression >2sigma(I)
_cod_data_source_file cg101300n_si_002.cif
_cod_data_source_block TNT:AntA_1:2
_cod_original_cell_volume 2156.63(17)
_cod_database_code 4502171

loop_
_symmetry_equiv_pos_as_xyz
'x, y, z'
'-x, -y, -z'

loop_
_atom_site_label
_atom_site_type_symbol
_atom_site_fract_x
_atom_site_fract_y
_atom_site_fract_z
_atom_site_U_iso_or_equiv
_atom_site_adp_type
_atom_site_occupancy
_atom_site_symmetry_multiplicity
_atom_site_calc_flag
_atom_site_refinement_flags
O1 O 0.1816(4) 0.2731(3) 0.6191(2) 0.0724(13) Uani 1 1 d .
O2 O 0.0972(4) 0.4167(3) 0.5795(2) 0.0662(12) Uani 1 1 d .
O3 O 0.1335(4) 0.5153(3) 0.2858(2) 0.0591(11) Uani 1 1 d .
O4 O 0.1216(3) 0.4112(3) 0.1834(2) 0.0541(10) Uani 1 1 d .
O5 O 0.1880(4) 0.0659(3) 0.2558(3) 0.0594(11) Uani 1 1 d .
O6 O 0.3324(4) 0.0326(3) 0.3518(3) 0.0708(13) Uani 1 1 d .
O7 O 0.3699(4) 0.3010(3) 1.1036(2) 0.0568(11) Uani 1 1 d .
O8 O 0.3460(4) 0.1490(3) 1.0924(2) 0.0548(11) Uani 1 1 d .
O9 O 0.4297(4) -0.0058(3) 0.8159(2) 0.0587(11) Uani 1 1 d .
O10 O 0.3762(4) 0.0748(3) 0.6990(2) 0.0575(11) Uani 1 1 d .
O11 O 0.3292(4) 0.4374(3) 0.7210(2) 0.0581(11) Uani 1 1 d .
O12 O 0.1591(4) 0.4740(3) 0.8129(2) 0.0561(11) Uani 1 1 d .
O13 O 0.4197(3) 0.4994(3) 0.3748(2) 0.0463(9) Uani 1 1 d .
H11 H 0.404(6) 0.553(5) 0.329(4) 0.10(2) Uiso 1 1 d .
O14 O 0.4509(3) 0.4072(2) 0.2542(2) 0.0455(9) Uani 1 1 d .
O15 O 0.8683(3) 0.1296(2) 0.2595(2) 0.0495(10) Uani 1 1 d .
O16 O 0.9391(4) 0.0258(3) 0.3641(2) 0.0488(10) Uani 1 1 d .
H18 H 0.947(9) -0.009(7) 0.318(6) 0.18(4) Uiso 1 1 d .
O17 O 0.0916(4) 0.0038(3) 0.8675(2) 0.0509(10) Uani 1 1 d .
H25 H 0.112(6) -0.041(5) 0.817(4) 0.10(2) Uiso 1 1 d .
O18 O 0.0383(4) 0.1073(2) 0.7588(2) 0.0513(10) Uani 1 1 d .
O19 O 0.5932(4) 0.4489(3) 0.8573(2) 0.0506(10) Uani 1 1 d .
H32 H 0.586(6) 0.496(5) 0.818(4) 0.10(2) Uiso 1 1 d .
O20 O 0.6320(3) 0.3559(2) 0.7372(2) 0.0440(9) Uani 1 1 d .
N1 N 0.1464(4) 0.3320(4) 0.5633(3) 0.0495(12) Uani 1 1 d .
N2 N 0.1337(4) 0.4321(3) 0.2595(3) 0.0437(11) Uani 1 1 d .
N3 N 0.2438(5) 0.0868(3) 0.3201(3) 0.0528(12) Uani 1 1 d .
N4 N 0.3531(4) 0.2307(3) 1.0602(3) 0.0477(12) Uani 1 1 d .
N5 N 0.3925(4) 0.0705(3) 0.7772(3) 0.0458(11) Uani 1 1 d .
N6 N 0.2612(5) 0.4214(3) 0.7871(3) 0.0456(11) Uani 1 1 d .
N7 N 0.5178(5) 0.2133(4) 0.2737(3) 0.0490(13) Uani 1 1 d .
H12 H 0.495(5) 0.259(4) 0.232(3) 0.052(16) Uiso 1 1 d .
H13 H 0.542(5) 0.156(4) 0.260(3) 0.06(2) Uiso 1 1 d .
N8 N 0.8233(5) 0.3233(4) 0.3021(3) 0.0538(13) Uani 1 1 d .
H19 H 0.822(6) 0.283(4) 0.261(4) 0.07(2) Uiso 1 1 d .
H20 H 0.807(7) 0.395(5) 0.294(4) 0.12(3) Uiso 1 1 d .
N9 N -0.0215(5) 0.2981(4) 0.7972(3) 0.0507(13) Uani 1 1 d .
H26 H -0.011(5) 0.245(4) 0.751(3) 0.069(18) Uiso 1 1 d .
H27 H -0.049(5) 0.358(4) 0.778(3) 0.066(19) Uiso 1 1 d .
N10 N 0.6693(5) 0.1608(4) 0.7587(3) 0.0504(13) Uani 1 1 d .
H33 H 0.662(5) 0.211(4) 0.716(3) 0.055(17) Uiso 1 1 d .
H34 H 0.691(5) 0.101(4) 0.751(3) 0.055(19) Uiso 1 1 d .
C1 C 0.2116(5) 0.1165(4) 0.5096(4) 0.0590(16) Uani 1 1 d .
H1 H 0.2047 0.0559 0.4789 0.071 Uiso 1 1 calc R
H2 H 0.1423 0.1274 0.5573 0.071 Uiso 1 1 calc R
H3 H 0.2976 0.1114 0.5337 0.071 Uiso 1 1 calc R
C2 C 0.1963(5) 0.2007(4) 0.4465(3) 0.0445(13) Uani 1 1 d .
C3 C 0.1608(5) 0.3001(4) 0.4701(3) 0.0430(13) Uani 1 1 d .
C4 C 0.1414(5) 0.3751(4) 0.4107(3) 0.0424(13) Uani 1 1 d .
H4 H 0.1209 0.4410 0.4299 0.051 Uiso 1 1 calc R
C5 C 0.1522(5) 0.3530(4) 0.3235(3) 0.0375(12) Uani 1 1 d .
C6 C 0.1857(5) 0.2579(4) 0.2936(3) 0.0427(13) Uani 1 1 d .
H5 H 0.1941 0.2432 0.2328 0.051 Uiso 1 1 calc R
C7 C 0.2063(5) 0.1857(4) 0.3555(3) 0.0427(13) Uani 1 1 d .
C8 C 0.2869(5) 0.4283(3) 0.9778(3) 0.0471(14) Uani 1 1 d .
H6 H 0.3685 0.4382 1.0030 0.057 Uiso 1 1 calc R
H8 H 0.2178 0.4256 1.0249 0.057 Uiso 1 1 calc R
H7 H 0.2603 0.4826 0.9383 0.057 Uiso 1 1 calc R
C9 C 0.3085(5) 0.3347(4) 0.9277(3) 0.0398(12) Uani 1 1 d .
C10 C 0.3425(5) 0.2419(4) 0.9654(3) 0.0399(13) Uani 1 1 d .
C11 C 0.3683(5) 0.1563(4) 0.9177(3) 0.0403(13) Uani 1 1 d .
H9 H 0.3899 0.0953 0.9462 0.048 Uiso 1 1 calc R
C12 C 0.3622(5) 0.1610(4) 0.8285(3) 0.0394(12) Uani 1 1 d .
C13 C 0.3303(5) 0.2477(4) 0.7863(3) 0.0414(13) Uani 1 1 d .
H10 H 0.3282 0.2504 0.7244 0.050 Uiso 1 1 calc R
C14 C 0.3015(5) 0.3304(3) 0.8361(3) 0.0386(12) Uani 1 1 d .
C15 C 0.4507(5) 0.4133(4) 0.3345(3) 0.0385(12) Uani 1 1 d .
C16 C 0.4807(5) 0.3303(3) 0.3930(3) 0.0349(12) Uani 1 1 d .
C17 C 0.5151(5) 0.2341(4) 0.3601(3) 0.0409(13) Uani 1 1 d .
C18 C 0.5460(5) 0.1583(4) 0.4199(3) 0.0436(13) Uani 1 1 d .
H17 H 0.5708 0.0933 0.3990 0.052 Uiso 1 1 calc R
C19 C 0.5410(5) 0.1764(4) 0.5078(3) 0.0462(14) Uani 1 1 d .
H16 H 0.5633 0.1239 0.5469 0.055 Uiso 1 1 calc R
C20 C 0.5039(5) 0.2700(4) 0.5409(3) 0.0452(13) Uani 1 1 d .
H15 H 0.4984 0.2814 0.6023 0.054 Uiso 1 1 calc R
C21 C 0.4753(5) 0.3461(4) 0.4839(3) 0.0438(13) Uani 1 1 d .
H14 H 0.4514 0.4105 0.5062 0.053 Uiso 1 1 calc R
C22 C 0.8923(5) 0.1143(4) 0.3375(3) 0.0439(13) Uani 1 1 d .
C23 C 0.8713(5) 0.1889(4) 0.4062(3) 0.0427(13) Uani 1 1 d .
C24 C 0.8365(5) 0.2893(4) 0.3850(3) 0.0444(13) Uani 1 1 d .
C25 C 0.8148(5) 0.3563(4) 0.4552(4) 0.0473(14) Uani 1 1 d .
H21 H 0.7899 0.4237 0.4437 0.057 Uiso 1 1 calc R
C26 C 0.8292(5) 0.3256(4) 0.5398(4) 0.0532(15) Uani 1 1 d .
H22 H 0.8132 0.3723 0.5858 0.064 Uiso 1 1 calc R
C27 C 0.8660(5) 0.2294(4) 0.5594(3) 0.0464(14) Uani 1 1 d .
H23 H 0.8773 0.2095 0.6183 0.056 Uiso 1 1 calc R
C28 C 0.8865(5) 0.1616(4) 0.4928(3) 0.0431(13) Uani 1 1 d .
H24 H 0.9115 0.0947 0.5064 0.052 Uiso 1 1 calc R
C29 C 0.0524(5) 0.0932(4) 0.8377(3) 0.0408(13) Uani 1 1 d .
C30 C 0.0288(5) 0.1702(4) 0.9045(3) 0.0412(13) Uani 1 1 d .
C31 C -0.0071(5) 0.2688(4) 0.8808(3) 0.0388(12) Uani 1 1 d .
C32 C -0.0302(5) 0.3393(4) 0.9481(4) 0.0515(15) Uani 1 1 d .
H28 H -0.0556 0.4060 0.9338 0.062 Uiso 1 1 calc R
C33 C -0.0165(5) 0.3126(4) 1.0345(4) 0.0507(14) Uani 1 1 d .
H29 H -0.0324 0.3611 1.0789 0.061 Uiso 1 1 calc R
C34 C 0.0201(5) 0.2158(4) 1.0569(3) 0.0481(14) Uani 1 1 d .
H30 H 0.0292 0.1978 1.1164 0.058 Uiso 1 1 calc R
C35 C 0.0429(5) 0.1467(4) 0.9933(3) 0.0486(14) Uani 1 1 d .
H31 H 0.0692 0.0806 1.0091 0.058 Uiso 1 1 calc R
C36 C 0.6263(5) 0.3628(3) 0.8186(3) 0.0377(12) Uani 1 1 d .
C37 C 0.6485(5) 0.2803(4) 0.8776(3) 0.0387(12) Uani 1 1 d .
C38 C 0.6745(5) 0.1828(4) 0.8446(3) 0.0404(13) Uani 1 1 d .
C39 C 0.6963(5) 0.1055(4) 0.9048(4) 0.0478(14) Uani 1 1 d .
H35 H 0.7112 0.0400 0.8842 0.057 Uiso 1 1 calc R
C40 C 0.6964(5) 0.1236(4) 0.9928(4) 0.0521(15) Uani 1 1 d .
H36 H 0.7134 0.0703 1.0320 0.063 Uiso 1 1 calc R
C41 C 0.6719(5) 0.2190(4) 1.0258(3) 0.0474(14) Uani 1 1 d .
H37 H 0.6701 0.2307 1.0869 0.057 Uiso 1 1 calc R
C42 C 0.6508(5) 0.2945(4) 0.9683(3) 0.0433(13) Uani 1 1 d .
H38 H 0.6371 0.3594 0.9903 0.052 Uiso 1 1 calc R

loop_
_atom_site_aniso_label
_atom_site_aniso_U_11
_atom_site_aniso_U_22
_atom_site_aniso_U_33
_atom_site_aniso_U_23
_atom_site_aniso_U_13
_atom_site_aniso_U_12
O1 0.065(3) 0.103(4) 0.046(2) 0.014(2) -0.012(2) 0.001(3)
O2 0.090(3) 0.056(3) 0.053(3) -0.008(2) -0.001(2) -0.014(3)
O3 0.072(3) 0.039(2) 0.065(3) 0.0029(19) -0.014(2) -0.001(2)
O4 0.060(3) 0.059(3) 0.043(2) 0.0042(19) -0.0079(19) -0.004(2)
O5 0.058(3) 0.056(3) 0.064(3) -0.008(2) -0.002(2) -0.011(2)
O6 0.062(3) 0.034(2) 0.114(4) -0.002(2) -0.015(3) 0.010(2)
O7 0.068(3) 0.051(2) 0.047(2) -0.0086(19) -0.0071(19) 0.005(2)
O8 0.071(3) 0.048(2) 0.047(2) 0.0115(18) -0.0105(19) -0.012(2)
O9 0.085(3) 0.032(2) 0.056(2) -0.0003(18) 0.003(2) -0.004(2)
O10 0.069(3) 0.054(3) 0.047(2) -0.0086(19) -0.012(2) 0.007(2)
O11 0.061(3) 0.059(3) 0.053(2) 0.0129(19) 0.000(2) -0.012(2)
O12 0.058(3) 0.043(2) 0.065(3) 0.0066(18) -0.002(2) 0.001(2)
O13 0.052(3) 0.040(2) 0.045(2) 0.0033(17) -0.0020(18) 0.0005(18)
O14 0.062(3) 0.033(2) 0.043(2) 0.0042(16) -0.0046(18) -0.0084(18)
O15 0.061(3) 0.045(2) 0.041(2) 0.0029(17) -0.0047(18) -0.0037(19)
O16 0.066(3) 0.034(2) 0.046(2) 0.0067(18) -0.0059(19) -0.0040(19)
O17 0.069(3) 0.036(2) 0.046(2) 0.0044(18) -0.012(2) 0.001(2)
O18 0.071(3) 0.041(2) 0.040(2) 0.0018(17) -0.0083(19) 0.0003(19)
O19 0.073(3) 0.034(2) 0.046(2) 0.0027(18) -0.0021(19) -0.012(2)
O20 0.056(2) 0.041(2) 0.0345(19) 0.0008(16) -0.0006(17) -0.0064(18)
N1 0.041(3) 0.068(4) 0.040(3) 0.005(2) -0.003(2) -0.009(3)
N2 0.043(3) 0.041(3) 0.047(3) 0.005(2) -0.009(2) -0.003(2)
N3 0.047(3) 0.039(3) 0.071(3) 0.006(2) 0.000(3) -0.001(2)
N4 0.058(3) 0.042(3) 0.042(3) 0.006(2) -0.006(2) -0.002(2)
N5 0.058(3) 0.035(3) 0.044(3) -0.007(2) 0.000(2) -0.004(2)
N6 0.044(3) 0.041(3) 0.050(3) 0.001(2) -0.001(2) -0.001(2)
N7 0.065(4) 0.035(3) 0.045(3) 0.002(2) -0.005(2) 0.000(3)
N8 0.066(4) 0.041(3) 0.057(3) 0.005(3) -0.011(3) -0.012(3)
N9 0.058(3) 0.038(3) 0.055(3) 0.003(3) -0.008(2) -0.002(3)
N10 0.062(4) 0.037(3) 0.051(3) 0.000(3) -0.001(2) 0.000(3)
C1 0.062(4) 0.057(4) 0.061(4) 0.018(3) -0.009(3) -0.017(3)
C2 0.035(3) 0.049(3) 0.051(3) 0.014(3) -0.011(3) -0.007(3)
C3 0.039(3) 0.053(4) 0.037(3) 0.001(3) 0.001(2) -0.007(3)
C4 0.044(3) 0.041(3) 0.042(3) 0.001(2) -0.002(2) -0.006(3)
C5 0.030(3) 0.037(3) 0.044(3) 0.003(2) -0.004(2) 0.004(2)
C6 0.033(3) 0.052(4) 0.042(3) -0.001(3) 0.000(2) -0.002(3)
C7 0.042(3) 0.035(3) 0.052(3) -0.003(2) -0.003(3) -0.005(2)
C8 0.061(4) 0.038(3) 0.043(3) -0.006(2) -0.002(3) -0.010(3)
C9 0.041(3) 0.037(3) 0.042(3) 0.001(2) -0.005(2) -0.008(2)
C10 0.047(3) 0.039(3) 0.034(3) 0.003(2) 0.000(2) -0.009(3)
C11 0.040(3) 0.041(3) 0.040(3) 0.006(2) -0.006(2) -0.003(2)
C12 0.040(3) 0.040(3) 0.038(3) 0.003(2) -0.003(2) -0.007(2)
C13 0.042(3) 0.041(3) 0.040(3) -0.001(2) -0.003(2) -0.004(3)
C14 0.044(3) 0.030(3) 0.040(3) 0.005(2) -0.004(2) 0.000(2)
C15 0.042(3) 0.030(3) 0.044(3) 0.002(2) -0.005(2) -0.005(2)
C16 0.029(3) 0.032(3) 0.043(3) -0.002(2) -0.005(2) -0.002(2)
C17 0.035(3) 0.043(3) 0.045(3) 0.003(2) -0.001(2) -0.008(2)
C18 0.048(4) 0.030(3) 0.052(3) 0.005(2) -0.005(3) -0.004(2)
C19 0.035(3) 0.046(3) 0.055(3) 0.012(3) -0.008(3) 0.004(3)
C20 0.036(3) 0.054(4) 0.046(3) 0.008(3) -0.006(2) -0.005(3)
C21 0.038(3) 0.048(3) 0.044(3) 0.000(3) -0.002(2) -0.004(3)
C22 0.051(4) 0.039(3) 0.043(3) 0.002(3) -0.004(3) -0.012(3)
C23 0.045(3) 0.043(3) 0.042(3) 0.004(2) -0.002(2) -0.014(3)
C24 0.038(3) 0.047(3) 0.049(3) 0.007(3) 0.000(3) -0.012(3)
C25 0.033(3) 0.041(3) 0.067(4) -0.005(3) -0.006(3) 0.000(3)
C26 0.051(4) 0.053(4) 0.058(4) -0.008(3) -0.003(3) -0.015(3)
C27 0.039(3) 0.053(4) 0.048(3) -0.002(3) 0.000(3) -0.009(3)
C28 0.033(3) 0.046(3) 0.051(3) 0.000(3) -0.002(2) -0.008(2)
C29 0.047(3) 0.034(3) 0.043(3) 0.002(2) -0.005(3) -0.011(3)
C30 0.047(3) 0.042(3) 0.036(3) 0.001(2) -0.003(2) -0.010(3)
C31 0.036(3) 0.044(3) 0.038(3) 0.000(2) -0.001(2) -0.010(2)
C32 0.050(4) 0.046(3) 0.059(4) -0.004(3) 0.000(3) -0.011(3)
C33 0.043(4) 0.059(4) 0.052(4) -0.005(3) -0.002(3) -0.014(3)
C34 0.047(4) 0.059(4) 0.039(3) 0.001(3) -0.002(3) -0.012(3)
C35 0.042(3) 0.057(4) 0.049(3) 0.000(3) -0.007(3) -0.010(3)
C36 0.031(3) 0.027(3) 0.056(3) 0.005(2) -0.009(2) -0.005(2)
C37 0.032(3) 0.038(3) 0.046(3) 0.002(2) -0.007(2) -0.002(2)
C38 0.035(3) 0.035(3) 0.050(3) 0.005(2) -0.003(2) -0.003(2)
C39 0.044(4) 0.040(3) 0.060(4) 0.010(3) -0.008(3) -0.005(3)
C40 0.040(3) 0.061(4) 0.058(4) 0.023(3) -0.014(3) -0.014(3)
C41 0.051(4) 0.049(3) 0.045(3) 0.008(3) -0.008(3) -0.012(3)
C42 0.039(3) 0.042(3) 0.052(3) 0.004(3) -0.011(3) -0.012(3)

loop_
_atom_type_symbol
_atom_type_description
_atom_type_scat_dispersion_real
_atom_type_scat_dispersion_imag
_atom_type_scat_source
O O 0.0492 0.0322 'International Tables Vol C Tables 4.2.6.8 and 6.1.1.4'
N N 0.0311 0.0180 'International Tables Vol C Tables 4.2.6.8 and 6.1.1.4'
C C 0.0181 0.0091 'International Tables Vol C Tables 4.2.6.8 and 6.1.1.4'
H H 0.0000 0.0000 'International Tables Vol C Tables 4.2.6.8 and 6.1.1.4'

loop_
_geom_angle_atom_site_label_1
_geom_angle_atom_site_label_2
_geom_angle_atom_site_label_3
_geom_angle
C15 O13 H11 109(3)
C22 O16 H18 104(6)
C29 O17 H25 108(4)
C36 O19 H32 110(4)
O1 N1 O2 123.6(5)
O1 N1 C3 118.7(5)
O2 N1 C3 117.7(4)
O4 N2 O3 124.2(4)
O4 N2 C5 118.4(4)
O3 N2 C5 117.4(4)
O6 N3 O5 124.0(5)
O6 N3 C7 119.0(5)
O5 N3 C7 116.9(5)
O7 N4 O8 122.9(4)
O7 N4 C10 119.4(4)
O8 N4 C10 117.6(4)
O10 N5 O9 123.8(4)
O10 N5 C12 118.1(4)
O9 N5 C12 118.1(4)
O11 N6 O12 124.0(4)
O11 N6 C14 117.5(4)
O12 N6 C14 118.4(4)
C17 N7 H12 123(3)
C17 N7 H13 116(4)
H12 N7 H13 121(5)
C24 N8 H19 120(4)
C24 N8 H20 118(4)
H19 N8 H20 123(5)
C31 N9 H26 117(3)
C31 N9 H27 128(4)
H26 N9 H27 115(5)
C38 N10 H33 120(3)
C38 N10 H34 110(4)
H33 N10 H34 128(5)
C2 C1 H1 109.5
C2 C1 H2 109.5
H1 C1 H2 109.5
C2 C1 H3 109.5
H1 C1 H3 109.5
H2 C1 H3 109.5
C7 C2 C3 113.0(4)
C7 C2 C1 121.6(5)
C3 C2 C1 125.2(5)
C4 C3 C2 123.9(5)
C4 C3 N1 114.4(5)
C2 C3 N1 121.7(5)
C5 C4 C3 118.7(5)
C5 C4 H4 120.7
C3 C4 H4 120.7
C4 C5 C6 121.9(5)
C4 C5 N2 119.2(4)
C6 C5 N2 118.8(4)
C7 C6 C5 117.2(5)
C7 C6 H5 121.4
C5 C6 H5 121.4
C6 C7 C2 125.3(5)
C6 C7 N3 114.8(5)
C2 C7 N3 119.8(5)
C9 C8 H6 109.5
C9 C8 H8 109.5
H6 C8 H8 109.5
C9 C8 H7 109.5
H6 C8 H7 109.5
H8 C8 H7 109.5
C10 C9 C14 112.7(4)
C10 C9 C8 124.2(4)
C14 C9 C8 123.0(4)
C11 C10 C9 123.7(5)
C11 C10 N4 115.3(4)
C9 C10 N4 121.0(4)
C12 C11 C10 118.7(5)
C12 C11 H9 120.6
C10 C11 H9 120.6
C13 C12 C11 121.7(5)
C13 C12 N5 119.3(4)
C11 C12 N5 119.0(4)
C12 C13 C14 117.8(5)
C12 C13 H10 121.1
C14 C13 H10 121.1
C13 C14 C9 125.3(5)
C13 C14 N6 115.3(4)
C9 C14 N6 119.4(4)
O14 C15 O13 120.8(4)
O14 C15 C16 124.5(4)
O13 C15 C16 114.6(4)
C21 C16 C17 119.3(5)
C21 C16 C15 119.5(4)
C17 C16 C15 121.3(4)
N7 C17 C18 119.5(5)
N7 C17 C16 122.3(5)
C18 C17 C16 118.2(5)
C19 C18 C17 121.0(5)
C19 C18 H17 119.5
C17 C18 H17 119.5
C18 C19 C20 121.3(5)
C18 C19 H16 119.4
C20 C19 H16 119.4
C21 C20 C19 119.1(5)
C21 C20 H15 120.5
C19 C20 H15 120.5
C20 C21 C16 121.2(5)
C20 C21 H14 119.4
C16 C21 H14 119.4
O15 C22 O16 120.7(5)
O15 C22 C23 124.7(5)
O16 C22 C23 114.6(5)
C28 C23 C24 119.6(5)
C28 C23 C22 119.8(5)
C24 C23 C22 120.6(5)
N8 C24 C25 119.0(5)
N8 C24 C23 123.9(5)
C25 C24 C23 117.1(5)
C26 C25 C24 121.1(5)
C26 C25 H21 119.4
C24 C25 H21 119.4
C27 C26 C25 121.5(5)
C27 C26 H22 119.3
C25 C26 H22 119.3
C26 C27 C28 119.2(5)
C26 C27 H23 120.4
C28 C27 H23 120.4
C27 C28 C23 121.5(5)
C27 C28 H24 119.2
C23 C28 H24 119.2
O18 C29 O17 120.5(5)
O18 C29 C30 124.4(5)
O17 C29 C30 115.1(4)
C35 C30 C31 119.0(5)
C35 C30 C29 120.3(5)
C31 C30 C29 120.7(4)
N9 C31 C32 118.9(5)
N9 C31 C30 123.0(5)
C32 C31 C30 118.0(5)
C33 C32 C31 120.9(5)
C33 C32 H28 119.6
C31 C32 H28 119.6
C32 C33 C34 120.6(5)
C32 C33 H29 119.7
C34 C33 H29 119.7
C35 C34 C33 119.5(5)
C35 C34 H30 120.2
C33 C34 H30 120.2
C34 C35 C30 121.9(5)
C34 C35 H31 119.0
C30 C35 H31 119.0
O20 C36 O19 120.7(4)
O20 C36 C37 124.2(5)
O19 C36 C37 115.1(5)
C42 C37 C38 118.3(4)
C42 C37 C36 120.9(5)
C38 C37 C36 120.8(5)
N10 C38 C39 118.4(5)
N10 C38 C37 123.0(5)
C39 C38 C37 118.4(5)
C40 C39 C38 120.8(5)
C40 C39 H35 119.6
C38 C39 H35 119.6
C39 C40 C41 121.3(5)
C39 C40 H36 119.3
C41 C40 H36 119.3
C42 C41 C40 118.4(5)
C42 C41 H37 120.8
C40 C41 H37 120.8
C41 C42 C37 122.7(5)
C41 C42 H38 118.7
C37 C42 H38 118.7

loop_
_geom_bond_atom_site_label_1
_geom_bond_atom_site_label_2
_geom_bond_distance
O1 N1 1.213(5)
O2 N1 1.227(5)
O3 N2 1.224(5)
O4 N2 1.223(5)
O5 N3 1.235(5)
O6 N3 1.222(5)
O7 N4 1.225(5)
O8 N4 1.237(5)
O9 N5 1.230(5)
O10 N5 1.222(5)
O11 N6 1.225(5)
O12 N6 1.232(5)
O13 C15 1.334(5)
O13 H11 1.02(7)
O14 C15 1.234(5)
O15 C22 1.246(5)
O16 C22 1.321(6)
O16 H18 0.84(9)
O17 C29 1.331(5)
O17 H25 0.99(7)
O18 C29 1.236(5)
O19 C36 1.325(6)
O19 H32 0.88(6)
O20 C36 1.247(5)
N1 C3 1.488(6)
N2 C5 1.461(6)
N3 C7 1.466(6)
N4 C10 1.470(6)
N5 C12 1.468(6)
N6 C14 1.481(6)
N7 C17 1.354(6)
N7 H12 0.92(5)
N7 H13 0.81(5)
N8 C24 1.358(6)
N8 H19 0.85(6)
N8 H20 0.99(7)
N9 C31 1.349(6)
N9 H26 1.01(5)
N9 H27 0.89(6)
N10 C38 1.360(6)
N10 H33 0.95(5)
N10 H34 0.83(5)
C1 C2 1.503(6)
C1 H1 0.9800
C1 H2 0.9800
C1 H3 0.9800
C2 C7 1.404(7)
C2 C3 1.416(7)
C3 C4 1.374(6)
C4 C5 1.367(6)
C4 H4 0.9500
C5 C6 1.384(6)
C6 C7 1.375(7)
C6 H5 0.9500
C8 C9 1.493(6)
C8 H6 0.9800
C8 H8 0.9800
C8 H7 0.9800
C9 C10 1.409(6)
C9 C14 1.413(6)
C10 C11 1.380(6)
C11 C12 1.373(6)
C11 H9 0.9500
C12 C13 1.365(6)
C13 C14 1.366(6)
C13 H10 0.9500
C15 C16 1.460(6)
C16 C21 1.407(6)
C16 C17 1.415(6)
C17 C18 1.402(6)
C18 C19 1.368(7)
C18 H17 0.9500
C19 C20 1.387(7)
C19 H16 0.9500
C20 C21 1.373(6)
C20 H15 0.9500
C21 H14 0.9500
C22 C23 1.464(7)
C23 C28 1.388(6)
C23 C24 1.424(7)
C24 C25 1.411(7)
C25 C26 1.369(7)
C25 H21 0.9500
C26 C27 1.367(7)
C26 H22 0.9500
C27 C28 1.377(7)
C27 H23 0.9500
C28 H24 0.9500
C29 C30 1.467(7)
C30 C35 1.407(6)
C30 C31 1.411(7)
C31 C32 1.410(7)
C32 C33 1.381(7)
C32 H28 0.9500
C33 C34 1.385(7)
C33 H29 0.9500
C34 C35 1.356(7)
C34 H30 0.9500
C35 H31 0.9500
C36 C37 1.450(6)
C37 C42 1.407(6)
C37 C38 1.427(6)
C38 C39 1.408(6)
C39 C40 1.373(7)
C39 H35 0.9500
C40 C41 1.400(7)
C40 H36 0.9500
C41 C42 1.363(6)
C41 H37 0.9500
C42 H38 0.9500

loop_
_geom_torsion_atom_site_label_1
_geom_torsion_atom_site_label_2
_geom_torsion_atom_site_label_3
_geom_torsion_atom_site_label_4
_geom_torsion
C7 C2 C3 C4 -1.7(7)
C1 C2 C3 C4 -176.7(5)
C7 C2 C3 N1 -179.3(4)
C1 C2 C3 N1 5.8(8)
O1 N1 C3 C4 -168.6(5)
O2 N1 C3 C4 12.6(7)
O1 N1 C3 C2 9.1(7)
O2 N1 C3 C2 -169.7(5)
C2 C3 C4 C5 2.4(8)
N1 C3 C4 C5 -179.9(4)
C3 C4 C5 C6 -1.9(7)
C3 C4 C5 N2 -179.1(4)
O4 N2 C5 C4 -167.9(4)
O3 N2 C5 C4 13.3(7)
O4 N2 C5 C6 14.8(7)
O3 N2 C5 C6 -164.0(4)
C4 C5 C6 C7 0.8(7)
N2 C5 C6 C7 178.0(4)
C5 C6 C7 C2 -0.1(8)
C5 C6 C7 N3 -178.9(4)
C3 C2 C7 C6 0.5(8)
C1 C2 C7 C6 175.7(5)
C3 C2 C7 N3 179.3(4)
C1 C2 C7 N3 -5.5(8)
O6 N3 C7 C6 136.4(5)
O5 N3 C7 C6 -39.3(6)
O6 N3 C7 C2 -42.5(7)
O5 N3 C7 C2 141.8(5)
C14 C9 C10 C11 1.0(7)
C8 C9 C10 C11 -176.8(5)
C14 C9 C10 N4 -179.1(4)
C8 C9 C10 N4 3.0(8)
O7 N4 C10 C11 158.9(5)
O8 N4 C10 C11 -20.2(7)
O7 N4 C10 C9 -20.9(7)
O8 N4 C10 C9 160.0(4)
C9 C10 C11 C12 0.7(8)
N4 C10 C11 C12 -179.1(4)
C10 C11 C12 C13 -0.6(8)
C10 C11 C12 N5 178.6(4)
O10 N5 C12 C13 -6.7(7)
O9 N5 C12 C13 175.1(4)
O10 N5 C12 C11 174.1(4)
O9 N5 C12 C11 -4.1(7)
C11 C12 C13 C14 -1.4(8)
N5 C12 C13 C14 179.4(4)
C12 C13 C14 C9 3.5(8)
C12 C13 C14 N6 -177.1(4)
C10 C9 C14 C13 -3.3(7)
C8 C9 C14 C13 174.6(5)
C10 C9 C14 N6 177.4(4)
C8 C9 C14 N6 -4.7(7)
O11 N6 C14 C13 -48.0(6)
O12 N6 C14 C13 128.9(5)
O11 N6 C14 C9 131.4(5)
O12 N6 C14 C9 -51.7(6)
O14 C15 C16 C21 -179.0(5)
O13 C15 C16 C21 -0.1(6)
O14 C15 C16 C17 1.0(8)
O13 C15 C16 C17 179.9(4)
C21 C16 C17 N7 177.7(5)
C15 C16 C17 N7 -2.3(7)
C21 C16 C17 C18 -1.7(7)
C15 C16 C17 C18 178.4(4)
N7 C17 C18 C19 -178.3(5)
C16 C17 C18 C19 1.1(7)
C17 C18 C19 C20 0.7(8)
C18 C19 C20 C21 -1.8(8)
C19 C20 C21 C16 1.1(7)
C17 C16 C21 C20 0.6(7)
C15 C16 C21 C20 -179.4(4)
O15 C22 C23 C28 172.3(5)
O16 C22 C23 C28 -7.1(7)
O15 C22 C23 C24 -8.2(8)
O16 C22 C23 C24 172.4(4)
C28 C23 C24 N8 178.0(5)
C22 C23 C24 N8 -1.6(8)
C28 C23 C24 C25 -2.0(7)
C22 C23 C24 C25 178.5(5)
N8 C24 C25 C26 -178.9(5)
C23 C24 C25 C26 1.1(7)
C24 C25 C26 C27 0.5(8)
C25 C26 C27 C28 -1.3(8)
C26 C27 C28 C23 0.4(7)
C24 C23 C28 C27 1.3(7)
C22 C23 C28 C27 -179.2(5)
O18 C29 C30 C35 177.8(5)
O17 C29 C30 C35 -2.4(7)
O18 C29 C30 C31 -2.8(8)
O17 C29 C30 C31 177.0(4)
C35 C30 C31 N9 179.3(5)
C29 C30 C31 N9 -0.1(8)
C35 C30 C31 C32 -1.5(7)
C29 C30 C31 C32 179.1(5)
N9 C31 C32 C33 -179.9(5)
C30 C31 C32 C33 0.8(7)
C31 C32 C33 C34 -0.1(8)
C32 C33 C34 C35 0.1(8)
C33 C34 C35 C30 -0.9(8)
C31 C30 C35 C34 1.5(8)
C29 C30 C35 C34 -179.0(5)
O20 C36 C37 C42 174.8(5)
O19 C36 C37 C42 -7.8(7)
O20 C36 C37 C38 -2.4(7)
O19 C36 C37 C38 175.0(4)
C42 C37 C38 N10 177.2(5)
C36 C37 C38 N10 -5.5(8)
C42 C37 C38 C39 2.2(7)
C36 C37 C38 C39 179.5(4)
N10 C38 C39 C40 -177.0(5)
C37 C38 C39 C40 -1.8(7)
C38 C39 C40 C41 1.4(8)
C39 C40 C41 C42 -1.5(8)
C40 C41 C42 C37 2.1(8)
C38 C37 C42 C41 -2.5(7)
C36 C37 C42 C41 -179.7(5)
